data_7028853
loop_
_publ_author_name
'Pop, Alexandra'
'Silvestru, Anca'
'Ju\'arez-P\'erez, Emilio Jos\'e'
'Arca, Massimiliano'
'Lippolis, Vito'
'Silvestru, Cristian'

_publ_section_title
;
 Organoselenium(II) halides containing the pincer 2,6-(Me2NCH2)2C6H3
 ligand--an experimental and theoretical investigation.
;
_journal_issue 5
_journal_name_full 'Dalton transactions (Cambridge, England : 2003)'
_journal_page_first 2221
_journal_page_last 2233
_journal_paper_doi 10.1039/c3dt52886c
_journal_volume 43
_journal_year 2014
_chemical_formula_moiety 'C12 H21 Cl N2 O Se'
_chemical_formula_sum 'C12 H21 Cl N2 O Se'
_chemical_formula_weight 323.72
_chemical_name_systematic
; 
 ? 
;
_space_group_IT_number 15
_symmetry_cell_setting monoclinic
_symmetry_space_group_name_Hall '-C 2yc'
_symmetry_space_group_name_H-M 'C 1 2/c 1'
_atom_sites_solution_hydrogens geom
_atom_sites_solution_primary direct
_atom_sites_solution_secondary difmap
_audit_creation_method SHELXL-97
_cell_angle_alpha 90.00
_cell_angle_beta 109.722(2)
_cell_angle_gamma 90.00
_cell_formula_units_Z 8
_cell_length_a 14.7558(18)
_cell_length_b 11.3558(14)
_cell_length_c 18.666(2)
_cell_measurement_reflns_used 3782
_cell_measurement_temperature 297(2)
_cell_measurement_theta_max 22.67
_cell_measurement_theta_min 2.32
_cell_volume 2944.3(6)
_computing_cell_refinement 'Bruker SMART'
_computing_data_collection 'Bruker SMART'
_computing_data_reduction 'Bruker SAINT'
_computing_molecular_graphics 'Bruker SHELXTL'
_computing_publication_material 'Bruker SHELXTL'
_computing_structure_refinement 'Bruker SHELXTL'
_computing_structure_solution 'Bruker SHELXTL'
_diffrn_ambient_temperature 297(2)
_diffrn_measured_fraction_theta_full 1.000
_diffrn_measured_fraction_theta_max 1.000
_diffrn_measurement_device_type 'CCD area detector'
_diffrn_measurement_method 'phi and omega scans'
_diffrn_radiation_monochromator graphite
_diffrn_radiation_source 'fine-focus sealed tube'
_diffrn_radiation_type MoK\a
_diffrn_radiation_wavelength 0.71073
_diffrn_reflns_av_R_equivalents 0.0401
_diffrn_reflns_av_sigmaI/netI 0.0337
_diffrn_reflns_limit_h_max 17
_diffrn_reflns_limit_h_min -17
_diffrn_reflns_limit_k_max 13
_diffrn_reflns_limit_k_min -13
_diffrn_reflns_limit_l_max 22
_diffrn_reflns_limit_l_min -22
_diffrn_reflns_number 13720
_diffrn_reflns_theta_full 25.00
_diffrn_reflns_theta_max 25.00
_diffrn_reflns_theta_min 2.32
_exptl_absorpt_coefficient_mu 2.720
_exptl_absorpt_correction_T_max 0.5613
_exptl_absorpt_correction_T_min 0.4168
_exptl_absorpt_correction_type multi-scan
_exptl_absorpt_process_details 'Bruker, 2001.'
_exptl_crystal_colour yellow
_exptl_crystal_density_diffrn 1.461
_exptl_crystal_density_method 'not measured'
_exptl_crystal_description block
_exptl_crystal_F_000 1328
_exptl_crystal_size_max 0.39
_exptl_crystal_size_mid 0.27
_exptl_crystal_size_min 0.24
_refine_diff_density_max 0.455
_refine_diff_density_min -0.230
_refine_diff_density_rms 0.052
_refine_ls_extinction_method none
_refine_ls_goodness_of_fit_ref 1.027
_refine_ls_hydrogen_treatment mixed
_refine_ls_matrix_type full
_refine_ls_number_parameters 167
_refine_ls_number_reflns 2588
_refine_ls_number_restraints 3
_refine_ls_restrained_S_all 1.028
_refine_ls_R_factor_all 0.0347
_refine_ls_R_factor_gt 0.0292
_refine_ls_shift/su_max 0.001
_refine_ls_shift/su_mean 0.000
_refine_ls_structure_factor_coef Fsqd
_refine_ls_weighting_details 'calc w=1/[\s^2^(Fo^2^)+(0.0319P)^2^+2.2368P] where P=(Fo^2^+2Fc^2^)/3'
_refine_ls_weighting_scheme calc
_refine_ls_wR_factor_gt 0.0690
_refine_ls_wR_factor_ref 0.0710
_reflns_number_gt 2283
_reflns_number_total 2588
_reflns_threshold_expression >2sigma(I)
_cod_data_source_file c3dt52886c.txt
_cod_data_source_block 5ale
_cod_depositor_comments
;
The following automatic conversions were performed:

'_symmetry_cell_setting' value 'Monoclinic' changed to 'monoclinic'
according to
/usr/data/users/saulius/automatic-downloads/current/RSC/lib/dictionaries/cif_core.dic
dictionary named 'cif_core.dic' version 2.4.2 from 2011-04-26.

Automatic conversion script
Id: cif_fix_values 2281 2013-09-26 08:29:07Z andrius 
;
_cod_original_sg_symbol_H-M 'C2/c  '
_cod_database_code 7028853

loop_
_symmetry_equiv_pos_as_xyz
'x, y, z'
'-x, y, -z+1/2'
'x+1/2, y+1/2, z'
'-x+1/2, y+1/2, -z+1/2'
'-x, -y, -z'
'x, -y, z-1/2'
'-x+1/2, -y+1/2, -z'
'x+1/2, -y+1/2, z-1/2'

loop_
_atom_site_label
_atom_site_type_symbol
_atom_site_fract_x
_atom_site_fract_y
_atom_site_fract_z
_atom_site_U_iso_or_equiv
_atom_site_adp_type
_atom_site_occupancy
_atom_site_symmetry_multiplicity
_atom_site_calc_flag
_atom_site_refinement_flags
C1 C 0.33987(16) 0.9224(2) 0.93430(13) 0.0331(5) Uani 1 1 d .
C2 C 0.38456(17) 0.9260(2) 1.01239(13) 0.0369(6) Uani 1 1 d .
C3 C 0.3551(2) 1.0116(2) 1.05262(15) 0.0470(7) Uani 1 1 d .
H3 H 0.3840 1.0168 1.1051 0.056 Uiso 1 1 calc R
C4 C 0.2826(2) 1.0892(2) 1.01473(16) 0.0491(7) Uani 1 1 d .
H4 H 0.2628 1.1460 1.0422 0.059 Uiso 1 1 calc R
C5 C 0.23894(19) 1.0838(2) 0.93656(16) 0.0440(6) Uani 1 1 d .
H5 H 0.1909 1.1373 0.9117 0.053 Uiso 1 1 calc R
C6 C 0.26705(17) 0.9986(2) 0.89557(14) 0.0360(6) Uani 1 1 d .
C7 C 0.46474(19) 0.8388(2) 1.04484(14) 0.0436(6) Uani 1 1 d .
H7A H 0.5262 0.8749 1.0501 0.052 Uiso 1 1 calc R
H7B H 0.4661 0.8130 1.0947 0.052 Uiso 1 1 calc R
C8 C 0.3777(2) 0.6534(3) 1.00463(19) 0.0593(8) Uani 1 1 d .
H8A H 0.4043 0.6194 1.0544 0.089 Uiso 1 1 calc R
H8B H 0.3643 0.5922 0.9670 0.089 Uiso 1 1 calc R
H8C H 0.3192 0.6942 1.0005 0.089 Uiso 1 1 calc R
C9 C 0.5376(2) 0.6738(3) 0.99803(18) 0.0554(8) Uani 1 1 d .
H9A H 0.5647 0.6402 1.0479 0.083 Uiso 1 1 calc R
H9B H 0.5827 0.7281 0.9894 0.083 Uiso 1 1 calc R
H9C H 0.5238 0.6123 0.9606 0.083 Uiso 1 1 calc R
C10 C 0.22131(19) 0.9749(2) 0.81153(14) 0.0446(6) Uani 1 1 d .
H10A H 0.1666 0.9226 0.8026 0.053 Uiso 1 1 calc R
H10B H 0.1988 1.0480 0.7845 0.053 Uiso 1 1 calc R
C11 C 0.2495(2) 0.8451(3) 0.71594(16) 0.0613(8) Uani 1 1 d .
H11A H 0.2140 0.8940 0.6739 0.092 Uiso 1 1 calc R
H11B H 0.2067 0.7896 0.7267 0.092 Uiso 1 1 calc R
H11C H 0.2987 0.8034 0.7032 0.092 Uiso 1 1 calc R
C12 C 0.3586(2) 1.0087(3) 0.76800(17) 0.0578(8) Uani 1 1 d .
H12A H 0.3221 1.0563 0.7256 0.087 Uiso 1 1 calc R
H12B H 0.4095 0.9697 0.7561 0.087 Uiso 1 1 calc R
H12C H 0.3857 1.0578 0.8119 0.087 Uiso 1 1 calc R
Cl1 Cl 1.0000 0.76536(11) 0.7500 0.0696(3) Uani 1 2 d S
Cl2 Cl 1.0000 0.21786(13) 0.7500 0.0969(5) Uani 1 2 d S
H13 H 0.990(3) 1.055(2) 0.8148(19) 0.103(14) Uiso 1 1 d D
H14 H 0.974(4) 0.930(2) 0.815(3) 0.19(3) Uiso 1 1 d D
N1 N 0.44734(14) 0.73693(19) 0.99219(12) 0.0394(5) Uani 1 1 d .
N2 N 0.29483(15) 0.91972(19) 0.78404(11) 0.0416(5) Uani 1 1 d .
O1 O 0.9753(2) 0.9957(3) 0.84395(14) 0.0845(8) Uani 1 1 d D
Se1 Se 0.381504(17) 0.80932(2) 0.877972(14) 0.03926(11) Uani 1 1 d .

loop_
_atom_site_aniso_label
_atom_site_aniso_U_11
_atom_site_aniso_U_22
_atom_site_aniso_U_33
_atom_site_aniso_U_23
_atom_site_aniso_U_13
_atom_site_aniso_U_12
C1 0.0340(13) 0.0310(12) 0.0369(13) -0.0025(10) 0.0155(10) -0.0039(10)
C2 0.0407(14) 0.0390(14) 0.0336(13) 0.0014(11) 0.0159(11) -0.0045(11)
C3 0.0587(17) 0.0514(17) 0.0347(14) -0.0067(12) 0.0208(13) -0.0082(14)
C4 0.0602(18) 0.0410(15) 0.0563(18) -0.0115(13) 0.0332(15) -0.0024(13)
C5 0.0437(15) 0.0367(14) 0.0555(17) 0.0011(12) 0.0219(13) 0.0032(11)
C6 0.0362(13) 0.0350(13) 0.0390(14) -0.0015(11) 0.0155(11) -0.0025(10)
C7 0.0431(15) 0.0521(16) 0.0334(13) 0.0042(12) 0.0102(12) -0.0029(12)
C8 0.0446(17) 0.0490(17) 0.083(2) 0.0211(16) 0.0194(16) -0.0019(13)
C9 0.0397(15) 0.0571(18) 0.066(2) 0.0074(15) 0.0135(14) 0.0135(13)
C10 0.0416(15) 0.0458(15) 0.0414(15) 0.0013(12) 0.0076(12) 0.0054(12)
C11 0.068(2) 0.064(2) 0.0427(17) -0.0160(15) 0.0070(15) 0.0030(16)
C12 0.066(2) 0.063(2) 0.0487(17) 0.0059(14) 0.0258(15) -0.0064(16)
Cl1 0.0786(8) 0.0581(7) 0.0761(8) 0.000 0.0314(6) 0.000
Cl2 0.1318(13) 0.0684(8) 0.1300(13) 0.000 0.0958(12) 0.000
N1 0.0330(11) 0.0386(11) 0.0453(12) 0.0082(10) 0.0114(9) 0.0010(9)
N2 0.0462(13) 0.0435(12) 0.0320(11) -0.0035(9) 0.0093(10) 0.0001(10)
O1 0.107(2) 0.0876(19) 0.0498(14) 0.0000(14) 0.0144(14) -0.0092(17)
Se1 0.04093(17) 0.03856(17) 0.03777(16) -0.00458(11) 0.01259(12) 0.00308(11)

loop_
_atom_type_symbol
_atom_type_description
_atom_type_scat_dispersion_real
_atom_type_scat_dispersion_imag
_atom_type_scat_source
C C 0.0033 0.0016 'International Tables Vol C Tables 4.2.6.8 and 6.1.1.4'
H H 0.0000 0.0000 'International Tables Vol C Tables 4.2.6.8 and 6.1.1.4'
N N 0.0061 0.0033 'International Tables Vol C Tables 4.2.6.8 and 6.1.1.4'
Cl Cl 0.1484 0.1585 'International Tables Vol C Tables 4.2.6.8 and 6.1.1.4'
Se Se -0.0929 2.2259 'International Tables Vol C Tables 4.2.6.8 and 6.1.1.4'
O O 0.0106 0.0060 'International Tables Vol C Tables 4.2.6.8 and 6.1.1.4'

loop_
_geom_angle_atom_site_label_1
_geom_angle_atom_site_label_2
_geom_angle_atom_site_label_3
_geom_angle
C6 C1 C2 122.9(2)
C6 C1 Se1 118.50(17)
C2 C1 Se1 118.56(18)
C1 C2 C3 117.8(2)
C1 C2 C7 115.8(2)
C3 C2 C7 126.3(2)
C4 C3 C2 120.0(2)
C4 C3 H3 120.0
C2 C3 H3 120.0
C3 C4 C5 121.0(2)
C3 C4 H4 119.5
C5 C4 H4 119.5
C6 C5 C4 119.7(2)
C6 C5 H5 120.1
C4 C5 H5 120.1
C1 C6 C5 118.4(2)
C1 C6 C10 115.4(2)
C5 C6 C10 126.1(2)
N1 C7 C2 108.1(2)
N1 C7 H7A 110.1
C2 C7 H7A 110.1
N1 C7 H7B 110.1
C2 C7 H7B 110.1
H7A C7 H7B 108.4
N1 C8 H8A 109.5
N1 C8 H8B 109.5
H8A C8 H8B 109.5
N1 C8 H8C 109.5
H8A C8 H8C 109.5
H8B C8 H8C 109.5
N1 C9 H9A 109.5
N1 C9 H9B 109.5
H9A C9 H9B 109.5
N1 C9 H9C 109.5
H9A C9 H9C 109.5
H9B C9 H9C 109.5
N2 C10 C6 108.2(2)
N2 C10 H10A 110.1
C6 C10 H10A 110.1
N2 C10 H10B 110.1
C6 C10 H10B 110.1
H10A C10 H10B 108.4
N2 C11 H11A 109.5
N2 C11 H11B 109.5
H11A C11 H11B 109.5
N2 C11 H11C 109.5
H11A C11 H11C 109.5
H11B C11 H11C 109.5
N2 C12 H12A 109.5
N2 C12 H12B 109.5
H12A C12 H12B 109.5
N2 C12 H12C 109.5
H12A C12 H12C 109.5
H12B C12 H12C 109.5
C8 N1 C7 111.8(2)
C8 N1 C9 109.5(2)
C7 N1 C9 112.2(2)
C8 N1 Se1 106.99(16)
C7 N1 Se1 105.89(15)
C9 N1 Se1 110.25(17)
C12 N2 C11 110.5(2)
C12 N2 C10 111.7(2)
C11 N2 C10 111.5(2)
C12 N2 Se1 108.33(17)
C11 N2 Se1 109.39(17)
C10 N2 Se1 105.25(15)
H13 O1 H14 102(2)
C1 Se1 N1 80.41(9)
C1 Se1 N2 81.04(9)
N1 Se1 N2 161.31(8)

loop_
_geom_bond_atom_site_label_1
_geom_bond_atom_site_label_2
_geom_bond_distance
C1 C6 1.379(3)
C1 C2 1.383(3)
C1 Se1 1.889(2)
C2 C3 1.385(4)
C2 C7 1.505(4)
C3 C4 1.383(4)
C3 H3 0.9300
C4 C5 1.383(4)
C4 H4 0.9300
C5 C6 1.381(3)
C5 H5 0.9300
C6 C10 1.508(3)
C7 N1 1.483(3)
C7 H7A 0.9700
C7 H7B 0.9700
C8 N1 1.473(3)
C8 H8A 0.9600
C8 H8B 0.9600
C8 H8C 0.9600
C9 N1 1.484(3)
C9 H9A 0.9600
C9 H9B 0.9600
C9 H9C 0.9600
C10 N2 1.486(3)
C10 H10A 0.9700
C10 H10B 0.9700
C11 N2 1.486(3)
C11 H11A 0.9600
C11 H11B 0.9600
C11 H11C 0.9600
C12 N2 1.479(4)
C12 H12A 0.9600
C12 H12B 0.9600
C12 H12C 0.9600
N1 Se1 2.183(2)
N2 Se1 2.184(2)
O1 H13 0.935(18)
O1 H14 0.919(19)

loop_
_geom_torsion_atom_site_label_1
_geom_torsion_atom_site_label_2
_geom_torsion_atom_site_label_3
_geom_torsion_atom_site_label_4
_geom_torsion
C6 C1 C2 C3 -0.9(4)
Se1 C1 C2 C3 178.20(18)
C6 C1 C2 C7 -178.1(2)
Se1 C1 C2 C7 1.1(3)
C1 C2 C3 C4 0.5(4)
C7 C2 C3 C4 177.3(3)
C2 C3 C4 C5 -0.5(4)
C3 C4 C5 C6 0.9(4)
C2 C1 C6 C5 1.3(4)
Se1 C1 C6 C5 -177.83(18)
C2 C1 C6 C10 -175.1(2)
Se1 C1 C6 C10 5.8(3)
C4 C5 C6 C1 -1.3(4)
C4 C5 C6 C10 174.7(3)
C1 C2 C7 N1 -25.8(3)
C3 C2 C7 N1 157.4(2)
C1 C6 C10 N2 -29.4(3)
C5 C6 C10 N2 154.6(2)
C2 C7 N1 C8 -82.0(3)
C2 C7 N1 C9 154.5(2)
C2 C7 N1 Se1 34.2(2)
C6 C10 N2 C12 -82.3(3)
C6 C10 N2 C11 153.6(2)
C6 C10 N2 Se1 35.1(2)
C6 C1 Se1 N1 -165.5(2)
C2 C1 Se1 N1 15.36(19)
C6 C1 Se1 N2 12.19(19)
C2 C1 Se1 N2 -167.0(2)
C8 N1 Se1 C1 91.41(19)
C7 N1 Se1 C1 -27.99(16)
C9 N1 Se1 C1 -149.58(19)
C8 N1 Se1 N2 84.1(3)
C7 N1 Se1 N2 -35.3(3)
C9 N1 Se1 N2 -156.8(2)
C12 N2 Se1 C1 92.82(18)
C11 N2 Se1 C1 -146.7(2)
C10 N2 Se1 C1 -26.83(16)
C12 N2 Se1 N1 100.1(3)
C11 N2 Se1 N1 -139.4(2)
C10 N2 Se1 N1 -19.6(3)
